data_2107310
loop_
_publ_author_name
'van Koningsveld, H.'
'Jansen, J.C.'
'van Bekkum, H.'
'Tuinstra, F.'

_publ_section_title
;
 The location of p-xylene in a single crystal of zeolite H-ZSM 5 with a
 new , sorbate-induced, orthorhombic framework symmetry
;
_journal_name_full 'Acta Crystallographica B (39,1983-)'
_journal_page_first 423
_journal_page_last 431
_journal_volume 45
_journal_year 1989
_chemical_formula_sum 'C16 H20 O48 Si24'
_chemical_name_systematic '(Si24 O48) ((C H3)2 (C6 H4))2'
_space_group_IT_number 19
_symmetry_space_group_name_Hall 'P 2ac 2ab'
_symmetry_space_group_name_H-M 'P 21 21 21'
_cell_angle_alpha 90
_cell_angle_beta 90
_cell_angle_gamma 90
_cell_formula_units_Z 4
_cell_length_a 20.121
_cell_length_b 19.82
_cell_length_c 13.438
_cell_volume 5359.050
_citation_journal_id_ASTM ASBSDK
_cod_data_source_file vanKoningsveld_ASBSDK_1989_924.cif
_cod_data_source_block C16H20O48Si24
_cod_original_cell_volume 5359.05
_cod_database_code 2107310

loop_
_symmetry_equiv_pos_as_xyz
x,y,z
-x+1/2,-y,z+1/2
x+1/2,-y+1/2,-z
-x,y+1/2,-z+1/2

loop_
_atom_site_label
_atom_site_type_symbol
_atom_site_fract_x
_atom_site_fract_y
_atom_site_fract_z
_atom_site_occupancy
_atom_site_U_iso_or_equiv
Si24 Si+4 0.19578 0.67319 -0.31659 1 0.0
C1 C+1 0.5123 0.3103 -0.0333 1 0.0
O24 O-2 0.1975 -0.2471 -0.3262 1 0.0
Si18 Si+4 0.19248 0.44987 -0.33796 1 0.0
O4 O-2 0.0877 0.0529 -0.0402 1 0.0
O40 O-2 0.0754 0.5486 -0.1654 1 0.0
O16 O-2 0.3984 0.0098 -0.3718 1 0.0
C8 C+2 0.5059 0.0895 0.0105 1 0.0
O6 O-2 0.2555 0.0654 -0.2015 1 0.0
O21 O-2 0.0022 0.0491 -0.1863 1 0.0
O18 O-2 0.2 0.1404 -0.3388 1 0.0
C10 C+1 0.1761 0.2842 -0.1972 1 0.0
O35 O-2 0.1972 0.6552 0.0089 1 0.0
Si6 Si+4 0.19627 0.07052 -0.28062 1 0.0
O8 O-2 0.3127 -0.1442 -0.0334 1 0.0
Si8 Si+4 0.31761 -0.12781 -0.1495 1 0.0
O1 O-2 0.3855 0.061 -0.1929 1 0.0
C7 C+1 0.5152 0.3863 -0.0465 1 0.0
Si7 Si+4 0.42775 -0.16908 -0.29227 1 0.0
Si13 Si+4 0.42531 0.44952 -0.34297 1 0.0
O23 O-2 0.4223 -0.2456 -0.3284 1 0.0
C15 C+2 0.0729 0.2429 -0.1107 1 0.0
C13 C+1 0.2609 0.2211 -0.0626 1 0.0
C3 C+1 0.4797 0.2137 0.0631 1 0.0
Si15 Si+4 0.27904 0.42741 0.02162 1 0.0
O47 O-2 0.0021 0.4452 -0.2247 1 0.0
O41 O-2 0.4097 0.3815 -0.3988 1 0.0
C9 C+2 0.146 0.2481 -0.1199 1 0.0
Si16 Si+4 0.12149 0.42683 0.02285 1 0.0
O44 O-2 0.1951 0.3803 -0.3979 1 0.0
O17 O-2 0.3985 -0.1224 -0.3792 1 0.0
O3 O-2 0.2019 0.0543 0.0539 1 0.0
C11 C+1 0.2466 0.2876 -0.2074 1 0.0
O13 O-2 0.3155 -0.0481 -0.1669 1 0.0
Si21 Si+4 0.27474 0.67197 0.02484 1 0.0
O39 O-2 0.3129 0.5489 -0.1601 1 0.0
O7 O-2 0.386 -0.1576 -0.1924 1 0.0
Si17 Si+4 0.07431 0.46892 -0.18771 1 0.0
O26 O-2 0.1099 -0.2548 0.0702 1 0.0
O36 O-2 0.0839 0.6663 -0.0805 1 0.0
Si4 Si+4 0.12322 0.05468 0.06605 1 0.0
O38 O-2 0.2585 0.6482 -0.2555 1 0.0
O27 O-2 0.3831 0.4527 -0.2419 1 0.0
O34 O-2 0.3116 0.6675 -0.0798 1 0.0
C12 C+1 0.2877 0.2557 -0.1405 1 0.0
O10 O-2 0.0792 -0.1485 -0.0373 1 0.0
Si5 Si+4 0.07586 0.02957 -0.15278 1 0.0
O14 O-2 0.0864 -0.0498 -0.1628 1 0.0
O12 O-2 0.2568 -0.1626 -0.2075 1 0.0
O46 O-2 0.1984 0.6414 -0.4262 1 0.0
O48 O-2 0.0036 0.649 -0.2294 1 0.0
C5 C+1 0.5389 0.1957 -0.0877 1 0.0
C2 C+1 0.4817 0.2827 0.0482 1 0.0
Si14 Si+4 0.31445 0.47104 -0.19017 1 0.0
O31 O-2 0.1259 0.4515 -0.2733 1 0.0
Si2 Si+4 0.31765 0.03171 -0.14717 1 0.0
O37 O-2 0.1296 0.6486 -0.2622 1 0.0
O22 O-2 0.0034 -0.1507 -0.1916 1 0.0
O28 O-2 0.3076 0.4285 -0.0898 1 0.0
Si23 Si+4 0.07384 0.62793 -0.18443 1 0.0
Si20 Si+4 0.31712 0.62773 -0.18236 1 0.0
O32 O-2 0.255 0.4554 -0.266 1 0.0
Si1 Si+4 0.42512 0.06614 -0.29659 1 0.0
O30 O-2 0.0919 0.4299 -0.0867 1 0.0
C16 C+2 0.362 0.2604 -0.1528 1 0.0
Si12 Si+4 0.19567 -0.17288 -0.27996 1 0.0
O19 O-2 0.202 0.0107 -0.3593 1 0.0
O33 O-2 0.3871 0.6458 -0.2315 1 0.0
O2 O-2 0.3174 0.0483 -0.0305 1 0.0
O25 O-2 0.2831 -0.2531 0.0673 1 0.0
Si9 Si+4 0.27322 -0.17378 0.06043 1 0.0
C4 C+1 0.5076 0.1657 -0.0045 1 0.0
O20 O-2 0.1969 -0.1198 -0.3686 1 0.0
Si19 Si+4 0.42801 0.67407 -0.3241 1 0.0
Si11 Si+4 0.07438 -0.12883 -0.15202 1 0.0
C6 C+1 0.5424 0.2678 -0.1 1 0.0
O45 O-2 0.1912 0.5113 -0.4155 1 0.0
O9 O-2 0.1956 -0.1559 0.0475 1 0.0
Si3 Si+4 0.27983 0.0529 0.07416 1 0.0
O43 O-2 0.3999 0.6435 -0.4268 1 0.0
C14 C+1 0.1918 0.2175 -0.0513 1 0.0
Si10 Si+4 0.11852 -0.17479 0.05883 1 0.0
O15 O-2 0.4131 0.139 -0.3446 1 0.0
O42 O-2 0.4078 0.5128 -0.4122 1 0.0
O29 O-2 0.1999 0.4339 0.0195 1 0.0
O5 O-2 0.1263 0.0676 -0.2246 1 0.0
Si22 Si+4 0.12035 0.6715 0.0246 1 0.0
O11 O-2 0.129 -0.1667 -0.2159 1 0.0
